data_4079484
loop_
_publ_author_name
'Chow, Catherine'
'Patrick, Brian O.'
'Legzdins, Peter'

_publ_section_title
;
 Thermal Chemistry of a Tungsten Trimethylsilylallyl Complex in Benzene
 and Fluorobenzenes
;
_journal_issue 23
_journal_name_full Organometallics
_journal_page_first 8159
_journal_paper_doi 10.1021/om300765e
_journal_volume 31
_journal_year 2012
_chemical_formula_moiety 'C22 H28 F5 N O Si W'
_chemical_formula_sum 'C22 H28 F5 N O Si W'
_chemical_formula_weight 629.39
_chemical_name_systematic
;
 ?
;
_space_group_IT_number 14
_symmetry_cell_setting monoclinic
_symmetry_space_group_name_Hall '-P 2yn'
_symmetry_space_group_name_H-M 'P 1 21/n 1'
_atom_sites_solution_hydrogens geom
_atom_sites_solution_primary direct
_atom_sites_solution_secondary difmap
_audit_creation_method SHELXL-97
_cell_angle_alpha 90.00
_cell_angle_beta 95.150(2)
_cell_angle_gamma 90.00
_cell_formula_units_Z 4
_cell_length_a 8.6761(4)
_cell_length_b 16.4535(8)
_cell_length_c 16.2203(8)
_cell_measurement_reflns_used 9981
_cell_measurement_temperature 103(2)
_cell_measurement_theta_max 29.6795
_cell_measurement_theta_min 2.4755
_cell_volume 2306.14(19)
_computing_molecular_graphics 'Ortep-3 for Windows (Farrugia, 1997)'
_computing_publication_material 'WinGX publication routines (Farrugia, 1999)'
_computing_structure_refinement 'SHELXL-97 (Sheldrick, 1997)'
_computing_structure_solution 'SIR92 (Altomare, et al., 1993)'
_diffrn_ambient_temperature 103(2)
_diffrn_measured_fraction_theta_full 0.968
_diffrn_measured_fraction_theta_max 0.968
_diffrn_measurement_device_type 'Bruker X8 Apex II'
_diffrn_measurement_method 'area detector'
_diffrn_radiation_monochromator graphite
_diffrn_radiation_source 'fine-focus sealed tube'
_diffrn_radiation_type MoK\a
_diffrn_radiation_wavelength 0.71073
_diffrn_reflns_av_R_equivalents 0.0316
_diffrn_reflns_av_sigmaI/netI 0.0390
_diffrn_reflns_limit_h_max 11
_diffrn_reflns_limit_h_min -12
_diffrn_reflns_limit_k_max 22
_diffrn_reflns_limit_k_min -22
_diffrn_reflns_limit_l_max 22
_diffrn_reflns_limit_l_min -12
_diffrn_reflns_number 21710
_diffrn_reflns_theta_full 29.79
_diffrn_reflns_theta_max 29.79
_diffrn_reflns_theta_min 1.77
_exptl_absorpt_coefficient_mu 5.115
_exptl_absorpt_correction_T_max 0.8149
_exptl_absorpt_correction_T_min 0.5555
_exptl_absorpt_correction_type multi-scan
_exptl_crystal_colour yellow
_exptl_crystal_density_diffrn 1.813
_exptl_crystal_density_method 'not measured'
_exptl_crystal_description needle
_exptl_crystal_F_000 1232
_exptl_crystal_size_max 0.40
_exptl_crystal_size_mid 0.10
_exptl_crystal_size_min 0.04
_refine_diff_density_max 2.007
_refine_diff_density_min -1.434
_refine_diff_density_rms 0.142
_refine_ls_extinction_method none
_refine_ls_goodness_of_fit_ref 1.041
_refine_ls_hydrogen_treatment mixed
_refine_ls_matrix_type full
_refine_ls_number_parameters 296
_refine_ls_number_reflns 6380
_refine_ls_number_restraints 0
_refine_ls_restrained_S_all 1.041
_refine_ls_R_factor_all 0.0384
_refine_ls_R_factor_gt 0.0262
_refine_ls_shift/su_max 0.003
_refine_ls_shift/su_mean 0.000
_refine_ls_structure_factor_coef Fsqd
_refine_ls_weighting_details 'calc w=1/[\s^2^(Fo^2^)+(0.0239P)^2^+2.2694P] where P=(Fo^2^+2Fc^2^)/3'
_refine_ls_weighting_scheme calc
_refine_ls_wR_factor_gt 0.0562
_refine_ls_wR_factor_ref 0.0597
_reflns_number_gt 5202
_reflns_number_total 6380
_reflns_threshold_expression >2sigma(I)
_cod_data_source_file om300765e_si_002.cif
_cod_data_source_block 4
_cod_original_sg_symbol_H-M 'P 21/n'
_cod_database_code 4079484

loop_
_symmetry_equiv_pos_as_xyz
'x, y, z'
'-x+1/2, y+1/2, -z+1/2'
'-x, -y, -z'
'x-1/2, -y-1/2, z-1/2'

loop_
_atom_site_label
_atom_site_type_symbol
_atom_site_fract_x
_atom_site_fract_y
_atom_site_fract_z
_atom_site_U_iso_or_equiv
_atom_site_adp_type
_atom_site_occupancy
_atom_site_symmetry_multiplicity
_atom_site_calc_flag
_atom_site_refinement_flags
C1 C -0.0468(4) 0.25121(18) 1.1596(2) 0.0162(6) Uani 1 1 d .
C2 C -0.0402(3) 0.1770(2) 1.11407(19) 0.0176(6) Uani 1 1 d .
C3 C 0.1061(4) 0.13953(19) 1.13675(19) 0.0176(6) Uani 1 1 d .
C4 C 0.1932(4) 0.1913(2) 1.19384(19) 0.0186(6) Uani 1 1 d .
C5 C 0.0976(4) 0.25931(19) 1.2091(2) 0.0178(6) Uani 1 1 d .
C6 C -0.1855(4) 0.3064(2) 1.1580(2) 0.0231(7) Uani 1 1 d .
H6A H -0.2251 0.3169 1.1005 0.035 Uiso 1 1 calc R
H6B H -0.1554 0.3579 1.1853 0.035 Uiso 1 1 calc R
H6C H -0.2663 0.2803 1.1873 0.035 Uiso 1 1 calc R
C7 C -0.1733(4) 0.1404(2) 1.0605(2) 0.0233(7) Uani 1 1 d .
H7A H -0.1339 0.0992 1.0241 0.035 Uiso 1 1 calc R
H7B H -0.2266 0.1832 1.0268 0.035 Uiso 1 1 calc R
H7C H -0.2459 0.1151 1.0956 0.035 Uiso 1 1 calc R
C8 C 0.1519(4) 0.0552(2) 1.1142(2) 0.0246(7) Uani 1 1 d .
H8A H 0.1143 0.0164 1.1535 0.037 Uiso 1 1 calc R
H8B H 0.2649 0.0517 1.1160 0.037 Uiso 1 1 calc R
H8C H 0.1065 0.0423 1.0582 0.037 Uiso 1 1 calc R
C9 C 0.3486(4) 0.1732(2) 1.2393(2) 0.0269(8) Uani 1 1 d .
H9A H 0.3339 0.1516 1.2944 0.040 Uiso 1 1 calc R
H9B H 0.4099 0.2232 1.2450 0.040 Uiso 1 1 calc R
H9C H 0.4031 0.1329 1.2082 0.040 Uiso 1 1 calc R
C10 C 0.1358(4) 0.3193(2) 1.2774(2) 0.0278(8) Uani 1 1 d .
H10A H 0.1280 0.2927 1.3310 0.042 Uiso 1 1 calc R
H10B H 0.0631 0.3649 1.2715 0.042 Uiso 1 1 calc R
H10C H 0.2415 0.3395 1.2746 0.042 Uiso 1 1 calc R
C11 C 0.1891(5) 0.4020(2) 1.1063(3) 0.0316(9) Uani 1 1 d .
C12 C 0.3276(4) 0.3626(2) 1.0951(2) 0.0272(8) Uani 1 1 d .
H12 H 0.4053 0.3543 1.1437 0.033 Uiso 1 1 calc R
C13 C 0.3592(4) 0.3338(2) 1.0179(2) 0.0211(7) Uani 1 1 d .
H13 H 0.4524 0.2978 1.0209 0.025 Uiso 1 1 calc R
C14 C 0.1812(5) 0.4730(2) 0.9121(2) 0.0349(9) Uani 1 1 d .
H14A H 0.1777 0.5002 0.8582 0.052 Uiso 1 1 calc R
H14B H 0.2111 0.5123 0.9561 0.052 Uiso 1 1 calc R
H14C H 0.0789 0.4507 0.9201 0.052 Uiso 1 1 calc R
C15 C 0.5197(5) 0.4300(3) 0.8936(3) 0.0376(10) Uani 1 1 d .
H15A H 0.5125 0.4532 0.8378 0.056 Uiso 1 1 calc R
H15B H 0.5962 0.3860 0.8974 0.056 Uiso 1 1 calc R
H15C H 0.5516 0.4723 0.9341 0.056 Uiso 1 1 calc R
C16 C 0.2642(4) 0.3175(2) 0.8300(2) 0.0237(7) Uani 1 1 d .
H16A H 0.1570 0.3006 0.8348 0.036 Uiso 1 1 calc R
H16B H 0.3316 0.2696 0.8334 0.036 Uiso 1 1 calc R
H16C H 0.2712 0.3447 0.7768 0.036 Uiso 1 1 calc R
C17 C 0.2144(3) 0.17714(19) 0.97705(19) 0.0158(6) Uani 1 1 d .
C18 C 0.1240(4) 0.1499(2) 0.9065(2) 0.0182(6) Uani 1 1 d .
C19 C 0.1735(4) 0.0956(2) 0.8503(2) 0.0209(7) Uani 1 1 d .
C20 C 0.3204(4) 0.0623(2) 0.8627(2) 0.0225(7) Uani 1 1 d .
C21 C 0.4147(4) 0.0858(2) 0.9315(2) 0.0203(7) Uani 1 1 d .
C22 C 0.3592(4) 0.1403(2) 0.98601(19) 0.0179(6) Uani 1 1 d .
N1 N -0.0066(3) 0.31015(17) 0.99328(17) 0.0206(6) Uani 1 1 d .
O1 O -0.1253(3) 0.33500(17) 0.95600(15) 0.0309(6) Uani 1 1 d .
F1 F -0.0210(2) 0.17921(12) 0.88843(12) 0.0249(4) Uani 1 1 d .
F2 F 0.0811(2) 0.07478(13) 0.78178(12) 0.0303(5) Uani 1 1 d .
F3 F 0.3717(3) 0.00941(12) 0.80783(13) 0.0326(5) Uani 1 1 d .
F4 F 0.5590(2) 0.05503(12) 0.94384(13) 0.0280(5) Uani 1 1 d .
F5 F 0.4575(2) 0.15702(12) 1.05476(11) 0.0229(4) Uani 1 1 d .
Si1 Si 0.32627(12) 0.38870(6) 0.91562(6) 0.0218(2) Uani 1 1 d .
W1 W 0.136507(14) 0.267188(7) 1.066060(7) 0.01380(4) Uani 1 1 d .
H11A H 0.172(4) 0.416(2) 1.164(3) 0.031(11) Uiso 1 1 d .
H11B H 0.131(4) 0.431(3) 1.065(3) 0.034(12) Uiso 1 1 d .

loop_
_atom_site_aniso_label
_atom_site_aniso_U_11
_atom_site_aniso_U_22
_atom_site_aniso_U_33
_atom_site_aniso_U_23
_atom_site_aniso_U_13
_atom_site_aniso_U_12
C1 0.0155(15) 0.0167(16) 0.0169(15) 0.0009(11) 0.0045(12) 0.0030(12)
C2 0.0129(15) 0.0229(17) 0.0170(15) 0.0000(12) 0.0015(12) -0.0038(12)
C3 0.0203(16) 0.0158(15) 0.0172(15) 0.0035(12) 0.0051(12) 0.0029(13)
C4 0.0158(15) 0.0261(17) 0.0136(14) 0.0013(13) -0.0002(12) 0.0031(13)
C5 0.0192(16) 0.0215(16) 0.0128(14) -0.0010(12) 0.0023(12) 0.0025(13)
C6 0.0200(17) 0.0253(18) 0.0249(17) 0.0034(15) 0.0062(13) 0.0092(14)
C7 0.0187(17) 0.0245(18) 0.0264(18) -0.0024(14) 0.0002(14) -0.0053(14)
C8 0.0269(19) 0.0171(16) 0.0309(19) 0.0031(14) 0.0093(15) 0.0019(14)
C9 0.0213(18) 0.040(2) 0.0187(17) 0.0004(15) -0.0022(14) 0.0090(16)
C10 0.033(2) 0.032(2) 0.0184(17) -0.0083(14) 0.0009(14) 0.0023(16)
C11 0.042(2) 0.025(2) 0.027(2) -0.0058(16) 0.0050(18) -0.0105(18)
C12 0.031(2) 0.0247(18) 0.0250(18) 0.0009(14) -0.0027(15) -0.0136(15)
C13 0.0224(17) 0.0168(16) 0.0238(17) -0.0028(13) -0.0002(13) -0.0053(13)
C14 0.054(3) 0.0235(19) 0.028(2) 0.0048(16) 0.0062(18) 0.0057(18)
C15 0.037(2) 0.044(2) 0.032(2) 0.0051(18) 0.0049(18) -0.0164(19)
C16 0.0304(19) 0.0229(18) 0.0178(16) 0.0017(13) 0.0020(14) -0.0039(15)
C17 0.0155(15) 0.0184(15) 0.0138(14) 0.0003(12) 0.0026(12) -0.0008(12)
C18 0.0147(15) 0.0219(16) 0.0177(15) 0.0020(13) 0.0008(12) -0.0017(13)
C19 0.0273(18) 0.0210(17) 0.0140(15) -0.0013(12) 0.0002(13) -0.0110(14)
C20 0.034(2) 0.0173(16) 0.0179(16) -0.0034(13) 0.0107(14) -0.0044(14)
C21 0.0183(16) 0.0238(17) 0.0199(16) 0.0036(13) 0.0072(13) 0.0022(14)
C22 0.0173(16) 0.0237(17) 0.0129(14) -0.0002(12) 0.0013(12) -0.0002(13)
N1 0.0198(14) 0.0241(15) 0.0173(13) 0.0012(11) -0.0018(11) 0.0035(12)
O1 0.0252(14) 0.0429(16) 0.0234(13) 0.0050(11) -0.0053(11) 0.0112(12)
F1 0.0179(10) 0.0344(12) 0.0210(10) -0.0020(8) -0.0068(8) -0.0006(8)
F2 0.0383(12) 0.0350(12) 0.0170(10) -0.0076(8) -0.0007(9) -0.0139(10)
F3 0.0474(14) 0.0251(11) 0.0275(11) -0.0094(9) 0.0159(10) -0.0019(10)
F4 0.0242(11) 0.0298(11) 0.0315(12) 0.0014(9) 0.0101(9) 0.0080(9)
F5 0.0157(9) 0.0326(11) 0.0195(10) -0.0033(8) -0.0035(7) 0.0034(8)
Si1 0.0272(5) 0.0201(5) 0.0181(4) 0.0012(4) 0.0024(4) -0.0048(4)
W1 0.01340(6) 0.01560(7) 0.01214(6) 0.00020(5) -0.00029(4) -0.00077(5)

loop_
_atom_type_symbol
_atom_type_description
_atom_type_scat_dispersion_real
_atom_type_scat_dispersion_imag
_atom_type_scat_source
C C 0.0033 0.0016 'International Tables Vol C Tables 4.2.6.8 and 6.1.1.4'
H H 0.0000 0.0000 'International Tables Vol C Tables 4.2.6.8 and 6.1.1.4'
N N 0.0061 0.0033 'International Tables Vol C Tables 4.2.6.8 and 6.1.1.4'
O O 0.0106 0.0060 'International Tables Vol C Tables 4.2.6.8 and 6.1.1.4'
F F 0.0171 0.0103 'International Tables Vol C Tables 4.2.6.8 and 6.1.1.4'
Si Si 0.0817 0.0704 'International Tables Vol C Tables 4.2.6.8 and 6.1.1.4'
W W -0.8490 6.8722 'International Tables Vol C Tables 4.2.6.8 and 6.1.1.4'

loop_
_geom_angle_atom_site_label_1
_geom_angle_atom_site_label_2
_geom_angle_atom_site_label_3
_geom_angle
C2 C1 C5 107.2(3)
C2 C1 C6 125.1(3)
C5 C1 C6 127.6(3)
C2 C1 W1 72.34(18)
C5 C1 W1 74.84(18)
C6 C1 W1 121.1(2)
C3 C2 C1 108.1(3)
C3 C2 C7 126.3(3)
C1 C2 C7 125.1(3)
C3 C2 W1 76.34(18)
C1 C2 W1 71.66(18)
C7 C2 W1 123.9(2)
C4 C3 C2 108.4(3)
C4 C3 C8 125.2(3)
C2 C3 C8 125.9(3)
C4 C3 W1 73.43(18)
C2 C3 W1 68.61(17)
C8 C3 W1 130.2(2)
C3 C4 C5 107.4(3)
C3 C4 C9 126.8(3)
C5 C4 C9 125.3(3)
C3 C4 W1 72.42(17)
C5 C4 W1 70.67(17)
C9 C4 W1 128.5(2)
C4 C5 C1 108.8(3)
C4 C5 C10 123.4(3)
C1 C5 C10 126.9(3)
C4 C5 W1 74.82(18)
C1 C5 W1 69.59(18)
C10 C5 W1 130.1(2)
C1 C6 H6A 109.5
C1 C6 H6B 109.5
H6A C6 H6B 109.5
C1 C6 H6C 109.5
H6A C6 H6C 109.5
H6B C6 H6C 109.5
C2 C7 H7A 109.5
C2 C7 H7B 109.5
H7A C7 H7B 109.5
C2 C7 H7C 109.5
H7A C7 H7C 109.5
H7B C7 H7C 109.5
C3 C8 H8A 109.5
C3 C8 H8B 109.5
H8A C8 H8B 109.5
C3 C8 H8C 109.5
H8A C8 H8C 109.5
H8B C8 H8C 109.5
C4 C9 H9A 109.5
C4 C9 H9B 109.5
H9A C9 H9B 109.5
C4 C9 H9C 109.5
H9A C9 H9C 109.5
H9B C9 H9C 109.5
C5 C10 H10A 109.5
C5 C10 H10B 109.5
H10A C10 H10B 109.5
C5 C10 H10C 109.5
H10A C10 H10C 109.5
H10B C10 H10C 109.5
C12 C11 W1 70.9(2)
C12 C11 H11A 116(2)
W1 C11 H11A 117(2)
C12 C11 H11B 124(2)
W1 C11 H11B 101(3)
H11A C11 H11B 116(3)
C13 C12 C11 121.3(3)
C13 C12 W1 77.2(2)
C11 C12 W1 74.3(2)
C13 C12 H12 119.3
C11 C12 H12 119.3
W1 C12 H12 119.3
C12 C13 Si1 127.0(3)
C12 C13 W1 68.57(19)
Si1 C13 W1 116.08(16)
C12 C13 H13 112.5
Si1 C13 H13 112.5
W1 C13 H13 112.5
Si1 C14 H14A 109.5
Si1 C14 H14B 109.5
H14A C14 H14B 109.5
Si1 C14 H14C 109.5
H14A C14 H14C 109.5
H14B C14 H14C 109.5
Si1 C15 H15A 109.5
Si1 C15 H15B 109.5
H15A C15 H15B 109.5
Si1 C15 H15C 109.5
H15A C15 H15C 109.5
H15B C15 H15C 109.5
Si1 C16 H16A 109.5
Si1 C16 H16B 109.5
H16A C16 H16B 109.5
Si1 C16 H16C 109.5
H16A C16 H16C 109.5
H16B C16 H16C 109.5
C22 C17 C18 112.3(3)
C22 C17 W1 123.3(2)
C18 C17 W1 124.4(2)
F1 C18 C19 115.4(3)
F1 C18 C17 120.2(3)
C19 C18 C17 124.4(3)
F2 C19 C18 120.8(3)
F2 C19 C20 119.2(3)
C18 C19 C20 120.0(3)
F3 C20 C21 120.6(3)
F3 C20 C19 120.9(3)
C21 C20 C19 118.5(3)
F4 C21 C22 121.6(3)
F4 C21 C20 119.3(3)
C22 C21 C20 119.1(3)
F5 C22 C21 115.2(3)
F5 C22 C17 119.2(3)
C21 C22 C17 125.6(3)
O1 N1 W1 166.2(3)
C16 Si1 C14 107.18(18)
C16 Si1 C15 106.88(18)
C14 Si1 C15 109.7(2)
C16 Si1 C13 111.42(15)
C14 Si1 C13 115.49(17)
C15 Si1 C13 105.87(17)
N1 W1 C17 93.94(12)
N1 W1 C12 108.15(13)
C17 W1 C12 109.47(13)
N1 W1 C1 90.02(12)
C17 W1 C1 128.32(11)
C12 W1 C1 117.98(12)
N1 W1 C2 91.94(12)
C17 W1 C2 92.33(11)
C12 W1 C2 148.65(12)
C1 W1 C2 36.01(11)
N1 W1 C11 85.18(14)
C17 W1 C11 138.63(13)
C12 W1 C11 34.82(14)
C1 W1 C11 93.05(13)
C2 W1 C11 129.04(13)
N1 W1 C5 121.13(12)
C17 W1 C5 132.65(11)
C12 W1 C5 90.00(12)
C1 W1 C5 35.57(11)
C2 W1 C5 58.75(11)
C11 W1 C5 79.69(13)
N1 W1 C13 97.83(12)
C17 W1 C13 78.03(11)
C12 W1 C13 34.20(12)
C1 W1 C13 152.09(11)
C2 W1 C13 166.67(12)
C11 W1 C13 61.25(13)
C5 W1 C13 121.92(11)
N1 W1 C3 124.04(12)
C17 W1 C3 77.34(11)
C12 W1 C3 127.06(12)
C1 W1 C3 58.59(10)
C2 W1 C3 35.05(11)
C11 W1 C3 135.73(13)
C5 W1 C3 57.25(11)
C13 W1 C3 132.28(11)
N1 W1 C4 147.61(12)
C17 W1 C4 99.31(11)
C12 W1 C4 95.11(12)
C1 W1 C4 58.69(11)
C2 W1 C4 58.28(11)
C11 W1 C4 103.23(13)
C5 W1 C4 34.51(11)
C13 W1 C4 113.75(11)
C3 W1 C4 34.15(11)

loop_
_geom_bond_atom_site_label_1
_geom_bond_atom_site_label_2
_geom_bond_distance
C1 C2 1.430(4)
C1 C5 1.433(4)
C1 C6 1.506(4)
C1 W1 2.309(3)
C2 C3 1.430(4)
C2 C7 1.507(4)
C2 W1 2.318(3)
C3 C4 1.424(5)
C3 C8 1.498(5)
C3 W1 2.419(3)
C4 C5 1.427(4)
C4 C9 1.508(4)
C4 W1 2.432(3)
C5 C10 1.499(5)
C5 W1 2.378(3)
C6 H6A 0.9800
C6 H6B 0.9800
C6 H6C 0.9800
C7 H7A 0.9800
C7 H7B 0.9800
C7 H7C 0.9800
C8 H8A 0.9800
C8 H8B 0.9800
C8 H8C 0.9800
C9 H9A 0.9800
C9 H9B 0.9800
C9 H9C 0.9800
C10 H10A 0.9800
C10 H10B 0.9800
C10 H10C 0.9800
C11 C12 1.391(6)
C11 W1 2.345(4)
C11 H11A 1.00(4)
C11 H11B 0.94(4)
C12 C13 1.389(5)
C12 W1 2.301(3)
C12 H12 1.0000
C13 Si1 1.889(4)
C13 W1 2.411(3)
C13 H13 1.0000
C14 Si1 1.871(4)
C14 H14A 0.9800
C14 H14B 0.9800
C14 H14C 0.9800
C15 Si1 1.874(4)
C15 H15A 0.9800
C15 H15B 0.9800
C15 H15C 0.9800
C16 Si1 1.860(3)
C16 H16A 0.9800
C16 H16B 0.9800
C16 H16C 0.9800
C17 C22 1.391(4)
C17 C18 1.402(4)
C17 W1 2.216(3)
C18 F1 1.355(4)
C18 C19 1.372(5)
C19 F2 1.355(4)
C19 C20 1.386(5)
C20 F3 1.348(4)
C20 C21 1.379(5)
C21 F4 1.349(4)
C21 C22 1.376(5)
C22 F5 1.369(4)
N1 O1 1.217(3)
N1 W1 1.781(3)

loop_
_geom_torsion_atom_site_label_1
_geom_torsion_atom_site_label_2
_geom_torsion_atom_site_label_3
_geom_torsion_atom_site_label_4
_geom_torsion
C5 C1 C2 C3 0.9(4)
C6 C1 C2 C3 -175.7(3)
W1 C1 C2 C3 68.3(2)
C5 C1 C2 C7 173.7(3)
C6 C1 C2 C7 -2.9(5)
W1 C1 C2 C7 -119.0(3)
C5 C1 C2 W1 -67.3(2)
C6 C1 C2 W1 116.1(3)
C1 C2 C3 C4 -2.1(4)
C7 C2 C3 C4 -174.7(3)
W1 C2 C3 C4 63.0(2)
C1 C2 C3 C8 169.9(3)
C7 C2 C3 C8 -2.7(5)
W1 C2 C3 C8 -124.9(3)
C1 C2 C3 W1 -65.1(2)
C7 C2 C3 W1 122.2(3)
C2 C3 C4 C5 2.4(4)
C8 C3 C4 C5 -169.7(3)
W1 C3 C4 C5 62.4(2)
C2 C3 C4 C9 174.7(3)
C8 C3 C4 C9 2.6(5)
W1 C3 C4 C9 -125.3(3)
C2 C3 C4 W1 -60.0(2)
C8 C3 C4 W1 127.9(3)
C3 C4 C5 C1 -1.8(4)
C9 C4 C5 C1 -174.3(3)
W1 C4 C5 C1 61.7(2)
C3 C4 C5 C10 168.0(3)
C9 C4 C5 C10 -4.4(5)
W1 C4 C5 C10 -128.4(3)
C3 C4 C5 W1 -63.6(2)
C9 C4 C5 W1 124.0(3)
C2 C1 C5 C4 0.6(4)
C6 C1 C5 C4 177.1(3)
W1 C1 C5 C4 -65.1(2)
C2 C1 C5 C10 -168.9(3)
C6 C1 C5 C10 7.6(5)
W1 C1 C5 C10 125.5(3)
C2 C1 C5 W1 65.6(2)
C6 C1 C5 W1 -117.9(3)
W1 C11 C12 C13 63.9(3)
C11 C12 C13 Si1 44.7(5)
W1 C12 C13 Si1 107.2(3)
C11 C12 C13 W1 -62.5(3)
C22 C17 C18 F1 179.7(3)
W1 C17 C18 F1 0.6(4)
C22 C17 C18 C19 -2.6(5)
W1 C17 C18 C19 178.3(2)
F1 C18 C19 F2 0.5(4)
C17 C18 C19 F2 -177.3(3)
F1 C18 C19 C20 179.7(3)
C17 C18 C19 C20 1.9(5)
F2 C19 C20 F3 -0.3(5)
C18 C19 C20 F3 -179.4(3)
F2 C19 C20 C21 178.2(3)
C18 C19 C20 C21 -1.0(5)
F3 C20 C21 F4 -0.4(5)
C19 C20 C21 F4 -178.9(3)
F3 C20 C21 C22 179.5(3)
C19 C20 C21 C22 1.0(5)
F4 C21 C22 F5 -3.4(5)
C20 C21 C22 F5 176.7(3)
F4 C21 C22 C17 177.8(3)
C20 C21 C22 C17 -2.1(5)
C18 C17 C22 F5 -176.1(3)
W1 C17 C22 F5 3.1(4)
C18 C17 C22 C21 2.7(5)
W1 C17 C22 C21 -178.2(3)
C12 C13 Si1 C16 -144.0(3)
W1 C13 Si1 C16 -62.1(2)
C12 C13 Si1 C14 -21.4(4)
W1 C13 Si1 C14 60.5(2)
C12 C13 Si1 C15 100.2(3)
W1 C13 Si1 C15 -177.89(18)
O1 N1 W1 C17 122.5(11)
O1 N1 W1 C12 -125.5(11)
O1 N1 W1 C1 -5.9(11)
O1 N1 W1 C2 30.0(11)
O1 N1 W1 C11 -99.0(11)
O1 N1 W1 C5 -24.1(11)
O1 N1 W1 C13 -159.0(11)
O1 N1 W1 C3 45.1(11)
O1 N1 W1 C4 8.2(12)
C22 C17 W1 N1 158.1(3)
C18 C17 W1 N1 -22.9(3)
C22 C17 W1 C12 47.3(3)
C18 C17 W1 C12 -133.7(3)
C22 C17 W1 C1 -108.7(3)
C18 C17 W1 C1 70.3(3)
C22 C17 W1 C2 -109.8(3)
C18 C17 W1 C2 69.3(3)
C22 C17 W1 C11 70.9(3)
C18 C17 W1 C11 -110.0(3)
C22 C17 W1 C5 -61.7(3)
C18 C17 W1 C5 117.3(3)
C22 C17 W1 C13 60.9(3)
C18 C17 W1 C13 -120.0(3)
C22 C17 W1 C3 -77.9(3)
C18 C17 W1 C3 101.2(3)
C22 C17 W1 C4 -51.5(3)
C18 C17 W1 C4 127.5(3)
C13 C12 W1 N1 -76.9(2)
C11 C12 W1 N1 51.2(3)
C13 C12 W1 C17 24.2(2)
C11 C12 W1 C17 152.3(2)
C13 C12 W1 C1 -176.91(19)
C11 C12 W1 C1 -48.8(3)
C13 C12 W1 C2 155.8(2)
C11 C12 W1 C2 -76.1(3)
C13 C12 W1 C11 -128.1(3)
C13 C12 W1 C5 160.2(2)
C11 C12 W1 C5 -71.7(2)
C11 C12 W1 C13 128.1(3)
C13 C12 W1 C3 112.9(2)
C11 C12 W1 C3 -119.0(2)
C13 C12 W1 C4 126.0(2)
C11 C12 W1 C4 -105.9(2)
C2 C1 W1 N1 93.28(19)
C5 C1 W1 N1 -152.67(19)
C6 C1 W1 N1 -27.6(3)
C2 C1 W1 C17 -1.8(2)
C5 C1 W1 C17 112.3(2)
C6 C1 W1 C17 -122.6(2)
C2 C1 W1 C12 -156.05(19)
C5 C1 W1 C12 -42.0(2)
C6 C1 W1 C12 83.1(3)
C5 C1 W1 C2 114.0(3)
C6 C1 W1 C2 -120.8(3)
C2 C1 W1 C11 178.5(2)
C5 C1 W1 C11 -67.5(2)
C6 C1 W1 C11 57.6(3)
C2 C1 W1 C5 -114.0(3)
C6 C1 W1 C5 125.1(3)
C2 C1 W1 C13 -159.8(2)
C5 C1 W1 C13 -45.7(3)
C6 C1 W1 C13 79.4(4)
C2 C1 W1 C3 -37.68(18)
C5 C1 W1 C3 76.36(19)
C6 C1 W1 C3 -158.5(3)
C2 C1 W1 C4 -77.90(19)
C5 C1 W1 C4 36.14(18)
C6 C1 W1 C4 161.3(3)
C3 C2 W1 N1 157.93(19)
C1 C2 W1 N1 -87.35(19)
C7 C2 W1 N1 33.1(3)
C3 C2 W1 C17 63.91(19)
C1 C2 W1 C17 178.62(18)
C7 C2 W1 C17 -60.9(3)
C3 C2 W1 C12 -71.2(3)
C1 C2 W1 C12 43.5(3)
C7 C2 W1 C12 164.0(3)
C3 C2 W1 C1 -114.7(3)
C7 C2 W1 C1 120.4(3)
C3 C2 W1 C11 -116.7(2)
C1 C2 W1 C11 -2.0(3)
C7 C2 W1 C11 118.5(3)
C3 C2 W1 C5 -76.30(19)
C1 C2 W1 C5 38.41(18)
C7 C2 W1 C5 158.9(3)
C3 C2 W1 C13 20.7(6)
C1 C2 W1 C13 135.4(4)
C7 C2 W1 C13 -104.1(5)
C1 C2 W1 C3 114.7(3)
C7 C2 W1 C3 -124.8(4)
C3 C2 W1 C4 -35.60(18)
C1 C2 W1 C4 79.1(2)
C7 C2 W1 C4 -160.4(3)
C12 C11 W1 N1 -132.0(2)
C12 C11 W1 C17 -41.5(3)
C12 C11 W1 C1 138.3(2)
C12 C11 W1 C2 139.4(2)
C12 C11 W1 C5 105.2(2)
C12 C11 W1 C13 -30.3(2)
C12 C11 W1 C3 92.1(3)
C12 C11 W1 C4 79.8(2)
C4 C5 W1 N1 149.63(19)
C1 C5 W1 N1 32.4(2)
C10 C5 W1 N1 -89.2(3)
C4 C5 W1 C17 17.9(3)
C1 C5 W1 C17 -99.3(2)
C10 C5 W1 C17 139.1(3)
C4 C5 W1 C12 -99.0(2)
C1 C5 W1 C12 143.77(19)
C10 C5 W1 C12 22.2(3)
C4 C5 W1 C1 117.2(3)
C10 C5 W1 C1 -121.6(4)
C4 C5 W1 C2 78.3(2)
C1 C5 W1 C2 -38.90(18)
C10 C5 W1 C2 -160.5(3)
C4 C5 W1 C11 -132.5(2)
C1 C5 W1 C11 110.3(2)
C10 C5 W1 C11 -11.3(3)
C4 C5 W1 C13 -86.1(2)
C1 C5 W1 C13 156.74(17)
C10 C5 W1 C13 35.1(3)
C4 C5 W1 C3 36.74(18)
C1 C5 W1 C3 -80.46(19)
C10 C5 W1 C3 157.9(3)
C1 C5 W1 C4 -117.2(3)
C10 C5 W1 C4 121.2(4)
C12 C13 W1 N1 110.9(2)
Si1 C13 W1 N1 -10.91(19)
C12 C13 W1 C17 -156.7(2)
Si1 C13 W1 C17 81.48(17)
Si1 C13 W1 C12 -121.8(3)
C12 C13 W1 C1 5.8(4)
Si1 C13 W1 C1 -116.0(2)
C12 C13 W1 C2 -112.3(5)
Si1 C13 W1 C2 125.9(4)
C12 C13 W1 C11 30.8(2)
Si1 C13 W1 C11 -91.0(2)
C12 C13 W1 C5 -23.5(3)
Si1 C13 W1 C5 -145.37(15)
C12 C13 W1 C3 -96.4(2)
Si1 C13 W1 C3 141.78(15)
C12 C13 W1 C4 -61.7(2)
Si1 C13 W1 C4 176.50(15)
C4 C3 W1 N1 -145.03(19)
C2 C3 W1 N1 -26.9(2)
C8 C3 W1 N1 92.6(3)
C4 C3 W1 C17 128.8(2)
C2 C3 W1 C17 -113.1(2)
C8 C3 W1 C17 6.4(3)
C4 C3 W1 C12 23.8(2)
C2 C3 W1 C12 141.9(2)
C8 C3 W1 C12 -98.6(3)
C4 C3 W1 C1 -79.4(2)
C2 C3 W1 C1 38.73(18)
C8 C3 W1 C1 158.3(3)
C4 C3 W1 C2 -118.1(3)
C8 C3 W1 C2 119.5(4)
C4 C3 W1 C11 -21.8(3)
C2 C3 W1 C11 96.2(2)
C8 C3 W1 C11 -144.2(3)
C4 C3 W1 C5 -37.13(18)
C2 C3 W1 C5 81.0(2)
C8 C3 W1 C5 -159.5(3)
C4 C3 W1 C13 68.2(2)
C2 C3 W1 C13 -173.68(18)
C8 C3 W1 C13 -54.2(4)
C2 C3 W1 C4 118.1(3)
C8 C3 W1 C4 -122.4(4)
C3 C4 W1 N1 62.4(3)
C5 C4 W1 N1 -53.9(3)
C9 C4 W1 N1 -174.1(3)
C3 C4 W1 C17 -50.41(19)
C5 C4 W1 C17 -166.74(19)
C9 C4 W1 C17 73.0(3)
C3 C4 W1 C12 -161.1(2)
C5 C4 W1 C12 82.5(2)
C9 C4 W1 C12 -37.7(3)
C3 C4 W1 C1 79.07(19)
C5 C4 W1 C1 -37.27(18)
C9 C4 W1 C1 -157.5(3)
C3 C4 W1 C2 36.56(18)
C5 C4 W1 C2 -79.8(2)
C9 C4 W1 C2 160.0(3)
C3 C4 W1 C11 164.53(19)
C5 C4 W1 C11 48.2(2)
C9 C4 W1 C11 -72.0(3)
C3 C4 W1 C5 116.3(3)
C9 C4 W1 C5 -120.2(4)
C3 C4 W1 C13 -131.35(18)
C5 C4 W1 C13 112.32(19)
C9 C4 W1 C13 -7.9(3)
C5 C4 W1 C3 -116.3(3)
C9 C4 W1 C3 123.4(4)
